data_7239667
loop_
_publ_author_name
'Shi, Yong-Sheng'
'Li, Yue-Hua'
'Cui, Guang-Hua'
'Dong, Gui-Ying'

_publ_section_title
;
 New two-dimensional Cd(ii) coordination networks bearing
 benzimidazolyl-based linkers as bifunctional chemosensors for the
 detection of acetylacetone and Fe3+
;
_journal_issue 5
_journal_name_full CrystEngComm
_journal_page_first 905
_journal_page_last 914
_journal_paper_doi 10.1039/C9CE01819K
_journal_volume 22
_journal_year 2020
_chemical_formula_sum 'C23 H20 Cd N2 O5'
_chemical_formula_weight 516.81
_space_group_crystal_system triclinic
_space_group_IT_number 2
_space_group_name_Hall '-P 1'
_space_group_name_H-M_alt 'P -1'
_atom_sites_solution_hydrogens mixed
_audit_creation_method SHELXL-2018/3
_audit_update_record
;
2019-11-04 deposited with the CCDC.	2019-12-23 downloaded from the CCDC.
;
_cell_angle_alpha 70.989(2)
_cell_angle_beta 77.811(2)
_cell_angle_gamma 87.456(2)
_cell_formula_units_Z 2
_cell_length_a 6.7975(8)
_cell_length_b 11.3175(13)
_cell_length_c 14.7971(17)
_cell_measurement_reflns_used 8216
_cell_measurement_temperature 296(2)
_cell_measurement_theta_max 23.18
_cell_measurement_theta_min 3.12
_cell_volume 1051.6(2)
_computing_cell_refinement 'SAINT (Bruker, 1999)'
_computing_data_collection 'SMART (Bruker, 1998)'
_computing_data_reduction SAINT
_computing_molecular_graphics 'Bruker SHELXTL'
_computing_publication_material 'Bruker SHELXTL'
_computing_structure_refinement 'SHELXL-2018/3 (Sheldrick, 2018)'
_computing_structure_solution 'SHELXT 2014/5 (Sheldrick, 2014)'
_diffrn_ambient_temperature 296(2)
_diffrn_measured_fraction_theta_full 0.989
_diffrn_measured_fraction_theta_max 0.989
_diffrn_measurement_device_type 'Bruker SMART CCD area-detector'
_diffrn_measurement_method '\w scans'
_diffrn_radiation_monochromator graphite
_diffrn_radiation_source 'fine--focus sealed tube'
_diffrn_radiation_type MoK\a
_diffrn_radiation_wavelength 0.71073
_diffrn_reflns_av_R_equivalents 0.0175
_diffrn_reflns_av_unetI/netI 0.0198
_diffrn_reflns_Laue_measured_fraction_full 0.989
_diffrn_reflns_Laue_measured_fraction_max 0.989
_diffrn_reflns_limit_h_max 9
_diffrn_reflns_limit_h_min -7
_diffrn_reflns_limit_k_max 15
_diffrn_reflns_limit_k_min -15
_diffrn_reflns_limit_l_max 19
_diffrn_reflns_limit_l_min -19
_diffrn_reflns_number 15054
_diffrn_reflns_point_group_measured_fraction_full 0.989
_diffrn_reflns_point_group_measured_fraction_max 0.989
_diffrn_reflns_theta_full 26.000
_diffrn_reflns_theta_max 28.338
_diffrn_reflns_theta_min 2.969
_exptl_absorpt_coefficient_mu 1.076
_exptl_absorpt_correction_T_max 0.8879
_exptl_absorpt_correction_T_min 0.8219
_exptl_absorpt_correction_type multi-scan
_exptl_absorpt_process_details '(<i>SADABS</i>; Sheldrick, 1996)'
_exptl_crystal_colour colourless
_exptl_crystal_density_diffrn 1.632
_exptl_crystal_description block
_exptl_crystal_F_000 520
_exptl_crystal_size_max 0.20
_exptl_crystal_size_mid 0.16
_exptl_crystal_size_min 0.12
_refine_diff_density_max 0.395
_refine_diff_density_min -0.490
_refine_diff_density_rms 0.066
_refine_ls_extinction_method none
_refine_ls_goodness_of_fit_ref 1.006
_refine_ls_hydrogen_treatment mixed
_refine_ls_matrix_type full
_refine_ls_number_parameters 297
_refine_ls_number_reflns 5179
_refine_ls_number_restraints 0
_refine_ls_restrained_S_all 1.006
_refine_ls_R_factor_all 0.0227
_refine_ls_R_factor_gt 0.0209
_refine_ls_shift/su_max 0.002
_refine_ls_shift/su_mean 0.000
_refine_ls_structure_factor_coef Fsqd
_refine_ls_weighting_details 'w=1/[\s^2^(Fo^2^)+(0.0320P)^2^+0.5712P] where P=(Fo^2^+2Fc^2^)/3'
_refine_ls_weighting_scheme calc
_refine_ls_wR_factor_gt 0.0583
_refine_ls_wR_factor_ref 0.0594
_reflns_Friedel_coverage 0.000
_reflns_number_gt 4892
_reflns_number_total 5179
_reflns_threshold_expression 'I > 2\s(I)'
_cod_data_source_file c9ce01819k2.cif
_cod_data_source_block x
_cod_depositor_comments
;Adding full bibliography for 7239666--7239667.cif.

 Adding full bibliography for 7239666--7239667.cif.
;
_cod_database_code 7239667
_shelx_shelxl_version_number 2018/3
_shelx_space_group_comment
;
The symmetry employed for this shelxl refinement is uniquely defined
by the following loop, which should always be used as a source of
symmetry information in preference to the above space-group names.
They are only intended as comments.
;

loop_
_space_group_symop_operation_xyz
'x, y, z'
'-x, -y, -z'

loop_
_atom_site_label
_atom_site_type_symbol
_atom_site_fract_x
_atom_site_fract_y
_atom_site_fract_z
_atom_site_U_iso_or_equiv
_atom_site_adp_type
_atom_site_occupancy
_atom_site_site_symmetry_order
_atom_site_calc_flag
_atom_site_refinement_flags_posn
_atom_site_refinement_flags_adp
_atom_site_refinement_flags_occupancy
_atom_site_disorder_assembly
_atom_site_disorder_group
Cd1 Cd 0.34258(2) 0.37483(2) 0.50268(2) 0.02943(5) Uani 1 1 d . . . . .
O1 O 0.39779(18) 0.58045(12) 0.42965(9) 0.0335(3) Uani 1 1 d . . . . .
O2 O 0.2325(2) 0.75233(12) 0.37169(9) 0.0359(3) Uani 1 1 d . . . . .
O3 O -0.09260(19) 0.58557(12) 0.37207(9) 0.0337(3) Uani 1 1 d . . . . .
O4 O -0.2193(2) 0.77278(13) 0.34409(10) 0.0395(3) Uani 1 1 d . . . . .
O5 O 0.0492(2) 0.35388(14) 0.44936(11) 0.0380(3) Uani 1 1 d . . . . .
H5A H 0.013675 0.425959 0.417330 0.057 Uiso 1 1 d R U . . .
H5B H -0.032(5) 0.322(3) 0.502(3) 0.081(11) Uiso 1 1 d . . . . .
N1 N 0.5072(2) 0.26739(15) 0.40911(11) 0.0343(3) Uani 1 1 d . . . . .
N2 N 0.6890(2) 0.10470(15) 0.39213(11) 0.0339(3) Uani 1 1 d . . . . .
C1 C 0.3205(2) 0.65902(16) 0.36156(12) 0.0276(3) Uani 1 1 d . . . . .
C2 C 0.3531(3) 0.63534(17) 0.26480(12) 0.0313(3) Uani 1 1 d . . . . .
C3 C 0.5278(3) 0.5776(2) 0.23804(15) 0.0427(4) Uani 1 1 d . . . . .
H3 H 0.606010 0.541283 0.283995 0.051 Uiso 1 1 calc R U . . .
C4 C 0.5905(4) 0.5723(3) 0.14248(19) 0.0596(6) Uani 1 1 d . . . . .
H4 H 0.704692 0.528779 0.126716 0.072 Uiso 1 1 calc R U . . .
C5 C 0.4837(4) 0.6310(3) 0.07359(17) 0.0624(7) Uani 1 1 d . . . . .
H5 H 0.529499 0.630849 0.009802 0.075 Uiso 1 1 calc R U . . .
C6 C 0.3042(3) 0.6925(2) 0.09692(14) 0.0486(5) Uani 1 1 d . . . . .
C7 C 0.2002(4) 0.7611(3) 0.02284(16) 0.0642(7) Uani 1 1 d . . . . .
H7 H 0.251551 0.765911 -0.041731 0.077 Uiso 1 1 calc R U . . .
C8 C 0.0283(4) 0.8191(3) 0.04509(17) 0.0640(7) Uani 1 1 d . . . . .
H8 H -0.031532 0.869754 -0.004583 0.077 Uiso 1 1 calc R U . . .
C9 C -0.0609(4) 0.8033(2) 0.14329(16) 0.0474(5) Uani 1 1 d . . . . .
H9 H -0.183907 0.839418 0.158149 0.057 Uiso 1 1 calc R U . . .
C10 C 0.0312(3) 0.73534(17) 0.21762(13) 0.0336(4) Uani 1 1 d . . . . .
C11 C 0.2271(3) 0.68749(18) 0.19579(12) 0.0333(4) Uani 1 1 d . . . . .
C12 C -0.0979(2) 0.69771(16) 0.31803(12) 0.0303(3) Uani 1 1 d . . . . .
C13 C 0.6470(3) 0.18895(18) 0.43956(14) 0.0340(4) Uani 1 1 d . . . . .
H13 H 0.710205 0.191600 0.488844 0.041 Uiso 1 1 calc R U . . .
C14 C 0.4531(2) 0.23154(17) 0.33557(12) 0.0304(3) Uani 1 1 d . . . . .
C15 C 0.3100(3) 0.27770(19) 0.27879(13) 0.0371(4) Uani 1 1 d . . . . .
H15 H 0.238483 0.348449 0.282783 0.045 Uiso 1 1 calc R U . . .
C16 C 0.2762(3) 0.2161(2) 0.21615(13) 0.0406(4) Uani 1 1 d . . . . .
C17 C 0.1103(4) 0.2630(3) 0.15987(18) 0.0611(7) Uani 1 1 d . . . . .
H17A H 0.053132 0.335838 0.173757 0.092 Uiso 1 1 calc R U . . .
H17B H 0.007582 0.198844 0.179153 0.092 Uiso 1 1 calc R U . . .
H17C H 0.165231 0.283894 0.091091 0.092 Uiso 1 1 calc R U . . .
C18 C 0.3444(5) 0.0385(3) 0.1436(2) 0.0659(7) Uani 1 1 d . . . . .
H18A H 0.207017 0.008423 0.164021 0.099 Uiso 1 1 calc R U . . .
H18B H 0.432425 -0.031017 0.148208 0.099 Uiso 1 1 calc R U . . .
H18C H 0.367258 0.093278 0.077187 0.099 Uiso 1 1 calc R U . . .
C19 C 0.3865(3) 0.1093(2) 0.20907(14) 0.0426(4) Uani 1 1 d . . . . .
C20 C 0.5330(3) 0.06506(19) 0.26320(14) 0.0405(4) Uani 1 1 d . . . . .
H20 H 0.607858 -0.004124 0.258056 0.049 Uiso 1 1 calc R U . . .
C21 C 0.5638(3) 0.12858(17) 0.32587(12) 0.0315(3) Uani 1 1 d . . . . .
C22 C 0.8377(4) 0.0067(2) 0.40683(18) 0.0498(5) Uani 1 1 d . . . . .
H22A H 0.768500 -0.074080 0.429713 0.060 Uiso 0.465(14) 1 d R U P A 1
H22B H 0.926740 0.014620 0.344473 0.060 Uiso 0.465(14) 1 d R U P A 1
H22C H 0.768500 -0.074080 0.429713 0.060 Uiso 0.535(14) 1 d R U P A 2
H22D H 0.926740 0.014620 0.344473 0.060 Uiso 0.535(14) 1 d R U P A 2
C23 C 0.9104(11) -0.0129(6) 0.4961(5) 0.0369(16) Uani 0.465(14) 1 d . . P A 1
H23A H 0.818293 -0.047980 0.554431 0.044 Uiso 0.465(14) 1 calc R U P A 1
C23B C 0.9889(9) 0.0301(6) 0.4563(5) 0.0369(16) Uani 0.535(14) 1 d . . P A 2
H23B H 1.079634 0.096230 0.420622 0.044 Uiso 0.535(14) 1 calc R U P A 2

loop_
_atom_site_aniso_label
_atom_site_aniso_U_11
_atom_site_aniso_U_22
_atom_site_aniso_U_33
_atom_site_aniso_U_23
_atom_site_aniso_U_13
_atom_site_aniso_U_12
Cd1 0.02804(7) 0.03195(7) 0.03378(7) -0.01587(5) -0.01025(5) 0.00285(5)
O1 0.0323(6) 0.0357(6) 0.0347(6) -0.0072(5) -0.0176(5) -0.0022(5)
O2 0.0415(7) 0.0375(7) 0.0361(6) -0.0163(5) -0.0176(5) 0.0047(5)
O3 0.0332(6) 0.0324(6) 0.0338(6) -0.0088(5) -0.0066(5) 0.0007(5)
O4 0.0395(7) 0.0383(7) 0.0454(7) -0.0171(6) -0.0147(6) 0.0086(5)
O5 0.0327(6) 0.0458(7) 0.0431(8) -0.0217(6) -0.0136(6) 0.0077(6)
N1 0.0322(7) 0.0420(8) 0.0387(8) -0.0227(7) -0.0147(6) 0.0064(6)
N2 0.0338(7) 0.0384(8) 0.0396(8) -0.0211(7) -0.0169(6) 0.0063(6)
C1 0.0236(7) 0.0325(8) 0.0277(7) -0.0080(6) -0.0095(6) -0.0048(6)
C2 0.0302(8) 0.0357(8) 0.0293(8) -0.0114(7) -0.0064(6) -0.0055(6)
C3 0.0334(9) 0.0529(11) 0.0437(10) -0.0197(9) -0.0054(8) -0.0009(8)
C4 0.0420(11) 0.0845(18) 0.0570(14) -0.0381(13) 0.0043(10) 0.0009(11)
C5 0.0550(14) 0.098(2) 0.0393(11) -0.0363(13) 0.0053(10) -0.0110(13)
C6 0.0473(11) 0.0715(15) 0.0285(9) -0.0175(9) -0.0058(8) -0.0144(10)
C7 0.0706(16) 0.096(2) 0.0247(9) -0.0136(11) -0.0130(10) -0.0171(15)
C8 0.0742(17) 0.0815(18) 0.0347(11) -0.0030(11) -0.0312(11) -0.0087(14)
C9 0.0513(12) 0.0532(12) 0.0397(10) -0.0077(9) -0.0251(9) -0.0003(9)
C10 0.0382(9) 0.0365(9) 0.0292(8) -0.0089(7) -0.0154(7) -0.0045(7)
C11 0.0353(8) 0.0409(9) 0.0245(7) -0.0099(7) -0.0071(6) -0.0093(7)
C12 0.0288(8) 0.0348(8) 0.0322(8) -0.0122(7) -0.0142(6) -0.0011(6)
C13 0.0310(8) 0.0413(9) 0.0396(9) -0.0222(8) -0.0145(7) 0.0043(7)
C14 0.0285(8) 0.0373(9) 0.0292(8) -0.0147(7) -0.0079(6) 0.0000(6)
C15 0.0342(9) 0.0470(10) 0.0328(8) -0.0143(8) -0.0112(7) 0.0056(7)
C16 0.0375(9) 0.0568(12) 0.0294(8) -0.0127(8) -0.0126(7) -0.0029(8)
C17 0.0525(13) 0.0923(19) 0.0477(12) -0.0248(13) -0.0282(11) 0.0092(13)
C18 0.0888(19) 0.0711(16) 0.0613(15) -0.0370(13) -0.0406(14) 0.0001(14)
C19 0.0489(11) 0.0527(11) 0.0343(9) -0.0199(8) -0.0151(8) -0.0059(9)
C20 0.0488(11) 0.0427(10) 0.0399(10) -0.0231(8) -0.0159(8) 0.0040(8)
C21 0.0320(8) 0.0374(9) 0.0308(8) -0.0156(7) -0.0113(6) 0.0006(7)
C22 0.0562(13) 0.0496(12) 0.0638(13) -0.0343(11) -0.0347(11) 0.0226(10)
C23 0.031(3) 0.037(3) 0.036(3) -0.002(2) -0.007(2) -0.002(2)
C23B 0.030(2) 0.037(2) 0.044(3) -0.012(2) -0.011(2) 0.0030(19)

loop_
_atom_type_symbol
_atom_type_description
_atom_type_scat_dispersion_real
_atom_type_scat_dispersion_imag
_atom_type_scat_source
C C 0.0033 0.0016 'International Tables Vol C Tables 4.2.6.8 and 6.1.1.4'
H H 0.0000 0.0000 'International Tables Vol C Tables 4.2.6.8 and 6.1.1.4'
Cd Cd -0.8075 1.2024 'International Tables Vol C Tables 4.2.6.8 and 6.1.1.4'
N N 0.0061 0.0033 'International Tables Vol C Tables 4.2.6.8 and 6.1.1.4'
O O 0.0106 0.0060 'International Tables Vol C Tables 4.2.6.8 and 6.1.1.4'

loop_
_geom_angle_atom_site_label_1
_geom_angle_atom_site_label_2
_geom_angle_atom_site_label_3
_geom_angle
_geom_angle_site_symmetry_1
_geom_angle_site_symmetry_3
N1 Cd1 O1 111.25(6) . .
N1 Cd1 O5 89.34(5) . .
O1 Cd1 O5 98.57(5) . .
N1 Cd1 O4 106.09(5) . 2_566
O1 Cd1 O4 141.37(5) . 2_566
O5 Cd1 O4 91.31(5) . 2_566
N1 Cd1 O1 101.01(5) . 2_666
O1 Cd1 O1 76.72(5) . 2_666
O5 Cd1 O1 169.59(5) . 2_666
O4 Cd1 O1 86.95(5) 2_566 2_666
N1 Cd1 O3 157.43(5) . 2_566
O1 Cd1 O3 89.82(5) . 2_566
O5 Cd1 O3 79.22(5) . 2_566
O4 Cd1 O3 55.38(4) 2_566 2_566
O1 Cd1 O3 91.39(5) 2_666 2_566
N1 Cd1 C12 132.25(6) . 2_566
O1 Cd1 C12 116.50(5) . 2_566
O5 Cd1 C12 83.88(5) . 2_566
O4 Cd1 C12 27.55(5) 2_566 2_566
O1 Cd1 C12 89.91(5) 2_666 2_566
O3 Cd1 C12 27.86(5) 2_566 2_566
C1 O1 Cd1 130.60(10) . .
C1 O1 Cd1 125.98(10) . 2_666
Cd1 O1 Cd1 103.28(5) . 2_666
C12 O3 Cd1 90.50(10) . 2_566
C12 O4 Cd1 92.55(11) . 2_566
Cd1 O5 H5A 109.3 . .
Cd1 O5 H5B 102(2) . .
H5A O5 H5B 112.2 . .
C13 N1 C14 105.11(14) . .
C13 N1 Cd1 120.10(12) . .
C14 N1 Cd1 131.18(11) . .
C13 N2 C21 106.75(14) . .
C13 N2 C22 127.09(15) . .
C21 N2 C22 126.16(15) . .
O2 C1 O1 122.81(15) . .
O2 C1 C2 120.14(15) . .
O1 C1 C2 116.96(15) . .
C3 C2 C11 119.94(17) . .
C3 C2 C1 117.08(16) . .
C11 C2 C1 122.23(16) . .
C2 C3 C4 121.3(2) . .
C2 C3 H3 119.3 . .
C4 C3 H3 119.3 . .
C5 C4 C3 119.8(2) . .
C5 C4 H4 120.1 . .
C3 C4 H4 120.1 . .
C4 C5 C6 121.2(2) . .
C4 C5 H5 119.4 . .
C6 C5 H5 119.4 . .
C5 C6 C7 120.8(2) . .
C5 C6 C11 119.7(2) . .
C7 C6 C11 119.4(2) . .
C8 C7 C6 120.9(2) . .
C8 C7 H7 119.6 . .
C6 C7 H7 119.6 . .
C7 C8 C9 120.1(2) . .
C7 C8 H8 119.9 . .
C9 C8 H8 119.9 . .
C10 C9 C8 121.0(2) . .
C10 C9 H9 119.5 . .
C8 C9 H9 119.5 . .
C9 C10 C11 120.22(18) . .
C9 C10 C12 115.94(18) . .
C11 C10 C12 123.02(15) . .
C10 C11 C6 117.28(17) . .
C10 C11 C2 125.36(15) . .
C6 C11 C2 117.36(18) . .
O4 C12 O3 121.46(17) . .
O4 C12 C10 120.36(16) . .
O3 C12 C10 117.91(16) . .
O4 C12 Cd1 59.90(10) . 2_566
O3 C12 Cd1 61.64(9) . 2_566
C10 C12 Cd1 177.67(11) . 2_566
N1 C13 N2 113.21(15) . .
N1 C13 H13 123.4 . .
N2 C13 H13 123.4 . .
C21 C14 C15 119.83(16) . .
C21 C14 N1 108.84(15) . .
C15 C14 N1 131.27(17) . .
C16 C15 C14 118.67(18) . .
C16 C15 H15 120.7 . .
C14 C15 H15 120.7 . .
C15 C16 C19 120.78(17) . .
C15 C16 C17 117.8(2) . .
C19 C16 C17 121.39(19) . .
C16 C17 H17A 109.5 . .
C16 C17 H17B 109.5 . .
H17A C17 H17B 109.5 . .
C16 C17 H17C 109.5 . .
H17A C17 H17C 109.5 . .
H17B C17 H17C 109.5 . .
C19 C18 H18A 109.5 . .
C19 C18 H18B 109.5 . .
H18A C18 H18B 109.5 . .
C19 C18 H18C 109.5 . .
H18A C18 H18C 109.5 . .
H18B C18 H18C 109.5 . .
C20 C19 C16 120.83(17) . .
C20 C19 C18 118.2(2) . .
C16 C19 C18 121.0(2) . .
C19 C20 C21 117.27(18) . .
C19 C20 H20 121.4 . .
C21 C20 H20 121.4 . .
N2 C21 C14 106.06(14) . .
N2 C21 C20 131.28(17) . .
C14 C21 C20 122.56(16) . .
C23B C22 N2 112.7(2) . .
C23 C22 N2 112.4(2) . .
C23 C22 H22A 94.5 . .
N2 C22 H22A 108.8 . .
C23 C22 H22B 122.9 . .
N2 C22 H22B 108.8 . .
H22A C22 H22B 107.7 . .
C23B C22 H22C 120.2 . .
N2 C22 H22C 108.8 . .
C23B C22 H22D 97.4 . .
N2 C22 H22D 108.8 . .
H22C C22 H22D 107.7 . .
C23 C23 C22 127.5(10) 2_756 .
C23 C23 H23A 116.2 2_756 .
C22 C23 H23A 116.2 . .
C23B C23B C22 127.5(9) 2_756 .
C23B C23B H23B 116.3 2_756 .
C22 C23B H23B 116.3 . .

loop_
_geom_bond_atom_site_label_1
_geom_bond_atom_site_label_2
_geom_bond_distance
_geom_bond_site_symmetry_2
Cd1 N1 2.2292(15) .
Cd1 O1 2.2342(13) .
Cd1 O5 2.3420(13) .
Cd1 O4 2.3428(14) 2_566
Cd1 O1 2.3515(12) 2_666
Cd1 O3 2.3805(13) 2_566
Cd1 C12 2.7052(18) 2_566
O1 C1 1.2962(19) .
O2 C1 1.227(2) .
O3 C12 1.264(2) .
O4 C12 1.252(2) .
O5 H5A 0.8528 .
O5 H5B 0.83(3) .
N1 C13 1.319(2) .
N1 C14 1.398(2) .
N2 C13 1.346(2) .
N2 C21 1.385(2) .
N2 C22 1.461(2) .
C1 C2 1.510(2) .
C2 C3 1.377(3) .
C2 C11 1.434(2) .
C3 C4 1.408(3) .
C3 H3 0.9300 .
C4 C5 1.355(4) .
C4 H4 0.9300 .
C5 C6 1.413(4) .
C5 H5 0.9300 .
C6 C7 1.424(3) .
C6 C11 1.429(2) .
C7 C8 1.347(4) .
C7 H7 0.9300 .
C8 C9 1.407(3) .
C8 H8 0.9300 .
C9 C10 1.375(3) .
C9 H9 0.9300 .
C10 C11 1.428(3) .
C10 C12 1.493(2) .
C13 H13 0.9300 .
C14 C21 1.390(2) .
C14 C15 1.392(2) .
C15 C16 1.387(3) .
C15 H15 0.9300 .
C16 C19 1.415(3) .
C16 C17 1.518(3) .
C17 H17A 0.9600 .
C17 H17B 0.9600 .
C17 H17C 0.9600 .
C18 C19 1.518(3) .
C18 H18A 0.9600 .
C18 H18B 0.9600 .
C18 H18C 0.9600 .
C19 C20 1.384(3) .
C20 C21 1.397(2) .
C20 H20 0.9300 .
C22 C23B 1.460(5) .
C22 C23 1.454(5) .
C22 H22A 0.9700 .
C22 H22B 0.9700 .
C22 H22C 0.9700 .
C22 H22D 0.9700 .
C23 C23 1.302(14) 2_756
C23 H23A 0.9300 .
C23B C23B 1.288(13) 2_756
C23B H23B 0.9300 .

loop_
_geom_torsion_atom_site_label_1
_geom_torsion_atom_site_label_2
_geom_torsion_atom_site_label_3
_geom_torsion_atom_site_label_4
_geom_torsion
_geom_torsion_site_symmetry_1
_geom_torsion_site_symmetry_4
Cd1 O1 C1 O2 122.93(16) . .
Cd1 O1 C1 O2 -62.2(2) 2_666 .
Cd1 O1 C1 C2 -60.47(19) . .
Cd1 O1 C1 C2 114.40(14) 2_666 .
O2 C1 C2 C3 146.27(18) . .
O1 C1 C2 C3 -30.4(2) . .
O2 C1 C2 C11 -23.8(2) . .
O1 C1 C2 C11 159.48(15) . .
C11 C2 C3 C4 2.4(3) . .
C1 C2 C3 C4 -168.0(2) . .
C2 C3 C4 C5 3.7(4) . .
C3 C4 C5 C6 -3.2(4) . .
C4 C5 C6 C7 175.7(3) . .
C4 C5 C6 C11 -3.3(4) . .
C5 C6 C7 C8 179.6(3) . .
C11 C6 C7 C8 -1.3(4) . .
C6 C7 C8 C9 -5.8(4) . .
C7 C8 C9 C10 4.1(4) . .
C8 C9 C10 C11 4.8(3) . .
C8 C9 C10 C12 -165.1(2) . .
C9 C10 C11 C6 -11.5(3) . .
C12 C10 C11 C6 157.62(18) . .
C9 C10 C11 C2 168.19(19) . .
C12 C10 C11 C2 -22.6(3) . .
C5 C6 C11 C10 -171.1(2) . .
C7 C6 C11 C10 9.8(3) . .
C5 C6 C11 C2 9.1(3) . .
C7 C6 C11 C2 -169.9(2) . .
C3 C2 C11 C10 171.63(18) . .
C1 C2 C11 C10 -18.6(3) . .
C3 C2 C11 C6 -8.6(3) . .
C1 C2 C11 C6 161.18(17) . .
Cd1 O4 C12 O3 3.37(16) 2_566 .
Cd1 O4 C12 C10 177.32(13) 2_566 .
Cd1 O3 C12 O4 -3.31(16) 2_566 .
Cd1 O3 C12 C10 -177.41(13) 2_566 .
C9 C10 C12 O4 -41.0(2) . .
C11 C10 C12 O4 149.41(17) . .
C9 C10 C12 O3 133.16(19) . .
C11 C10 C12 O3 -36.4(2) . .
C14 N1 C13 N2 0.0(2) . .
Cd1 N1 C13 N2 160.89(13) . .
C21 N2 C13 N1 -1.0(2) . .
C22 N2 C13 N1 178.9(2) . .
C13 N1 C14 C21 1.0(2) . .
Cd1 N1 C14 C21 -156.90(13) . .
C13 N1 C14 C15 178.1(2) . .
Cd1 N1 C14 C15 20.2(3) . .
C21 C14 C15 C16 2.5(3) . .
N1 C14 C15 C16 -174.43(19) . .
C14 C15 C16 C19 -0.8(3) . .
C14 C15 C16 C17 176.13(19) . .
C15 C16 C19 C20 -1.1(3) . .
C17 C16 C19 C20 -177.9(2) . .
C15 C16 C19 C18 177.6(2) . .
C17 C16 C19 C18 0.8(3) . .
C16 C19 C20 C21 1.2(3) . .
C18 C19 C20 C21 -177.5(2) . .
C13 N2 C21 C14 1.5(2) . .
C22 N2 C21 C14 -178.34(19) . .
C13 N2 C21 C20 -174.8(2) . .
C22 N2 C21 C20 5.4(3) . .
C15 C14 C21 N2 -179.11(16) . .
N1 C14 C21 N2 -1.6(2) . .
C15 C14 C21 C20 -2.4(3) . .
N1 C14 C21 C20 175.11(18) . .
C19 C20 C21 N2 176.3(2) . .
C19 C20 C21 C14 0.5(3) . .
C13 N2 C22 C23B -19.0(5) . .
C21 N2 C22 C23B 160.9(4) . .
C13 N2 C22 C23 13.7(5) . .
C21 N2 C22 C23 -166.5(4) . .
N2 C22 C23 C23 -111.1(6) . 2_756
N2 C22 C23B C23B 110.3(5) . 2_756
